data_4070248
loop_
_publ_author_name
'Nguyen, Duc Hanh'
'Laur\'eano, Hugo'
'Jug\'e, Sylvain'
'Kalck, Philippe'
'Daran, Jean-Claude'
'Coppel, Yannick'
'Urrutigoity, Martine'
'Gouygou, Maryse'

_publ_section_title
;
 First Dibenzophospholyl(diphenylphosphino)methane&#x2212;Borane Hybrid
 P&#x2212;(\h2-BH3) Ligand: Synthesis and Rhodium(I) Complex
;
_journal_issue 21
_journal_name_full Organometallics
_journal_page_first 6288
_journal_paper_doi 10.1021/om900684w
_journal_volume 28
_journal_year 2009
_chemical_formula_moiety 'C25 H23 B P2'
_chemical_formula_sum 'C25 H23 B P2'
_chemical_formula_weight 396.18
_chemical_name_systematic
;
 ?
;
_space_group_IT_number 14
_symmetry_cell_setting monoclinic
_symmetry_space_group_name_Hall '-P 2ybc'
_symmetry_space_group_name_H-M 'P 1 21/c 1'
_atom_sites_solution_hydrogens geom
_atom_sites_solution_primary direct
_atom_sites_solution_secondary difmap
_audit_creation_method SHELXL-97
_cell_angle_alpha 90.00
_cell_angle_beta 95.157(2)
_cell_angle_gamma 90.00
_cell_formula_units_Z 4
_cell_length_a 10.7285(3)
_cell_length_b 14.9875(4)
_cell_length_c 13.2512(3)
_cell_measurement_reflns_used 11743
_cell_measurement_temperature 180(2)
_cell_measurement_theta_max 32.1
_cell_measurement_theta_min 2.7
_cell_volume 2122.08(10)
_computing_cell_refinement 'CrysAlis RED (Oxford Diffraction, 2006)'
_computing_data_collection 'CrysAlis CCD (Oxford Diffraction, 2006)'
_computing_data_reduction 'CrysAlis RED'
_computing_molecular_graphics 'ORTEPIII (Burnett & Johnson, 1996); ORTEP-3 for Windows (Farrugia, 1997)'
_computing_publication_material 'WinGX publication routines (Farrugia, 1999)'
_computing_structure_refinement 'SHELXL-97 (Sheldrick, 1997)'
_computing_structure_solution 'SIR-97 (Altomare et al., 1999)'
_diffrn_ambient_temperature 180(2)
_diffrn_detector_area_resol_mean 8.2632
_diffrn_measured_fraction_theta_full 0.999
_diffrn_measured_fraction_theta_max 0.999
_diffrn_measurement_device_type 'Oxford-Diffraction XCALIBUR'
_diffrn_measurement_method '\w and \f'
_diffrn_radiation_monochromator graphite
_diffrn_radiation_source 'fine-focus sealed tube'
_diffrn_radiation_type MoK\a
_diffrn_radiation_wavelength 0.71073
_diffrn_reflns_av_R_equivalents 0.0238
_diffrn_reflns_av_sigmaI/netI 0.0228
_diffrn_reflns_limit_h_max 14
_diffrn_reflns_limit_h_min -14
_diffrn_reflns_limit_k_max 19
_diffrn_reflns_limit_k_min -19
_diffrn_reflns_limit_l_max 12
_diffrn_reflns_limit_l_min -17
_diffrn_reflns_number 18819
_diffrn_reflns_theta_full 28.28
_diffrn_reflns_theta_max 28.28
_diffrn_reflns_theta_min 2.71
_exptl_absorpt_coefficient_mu 0.213
_exptl_absorpt_correction_T_max 1.00000
_exptl_absorpt_correction_T_min 0.73373
_exptl_absorpt_correction_type multi-scan
_exptl_absorpt_process_details
;
Empirical absorption correction using spherical harmonics,
 implemented in SCALE3 ABSPACK scaling algorithm, 
CrysaAlis RED (Oxford Diffraction, 2007).
;
_exptl_crystal_colour 'pale yellow'
_exptl_crystal_density_diffrn 1.240
_exptl_crystal_density_method 'not measured'
_exptl_crystal_description box
_exptl_crystal_F_000 832
_exptl_crystal_size_max 0.46
_exptl_crystal_size_mid 0.28
_exptl_crystal_size_min 0.23
_refine_diff_density_max 0.368
_refine_diff_density_min -0.250
_refine_diff_density_rms 0.050
_refine_ls_extinction_method none
_refine_ls_goodness_of_fit_ref 1.058
_refine_ls_hydrogen_treatment constr
_refine_ls_matrix_type full
_refine_ls_number_parameters 254
_refine_ls_number_reflns 5266
_refine_ls_number_restraints 0
_refine_ls_restrained_S_all 1.058
_refine_ls_R_factor_all 0.0477
_refine_ls_R_factor_gt 0.0348
_refine_ls_shift/su_max 0.000
_refine_ls_shift/su_mean 0.000
_refine_ls_structure_factor_coef Fsqd
_refine_ls_weighting_details 'calc w=1/[\s^2^(Fo^2^)+(0.0571P)^2^+0.5255P] where P=(Fo^2^+2Fc^2^)/3'
_refine_ls_weighting_scheme calc
_refine_ls_wR_factor_gt 0.0953
_refine_ls_wR_factor_ref 0.1019
_reflns_number_gt 4193
_reflns_number_total 5266
_reflns_threshold_expression I>2\s(I)
_cod_data_source_file om900684w_si_004.cif
_cod_data_source_block 7
_cod_original_sg_symbol_Hall '- P 2ybc'
_cod_original_sg_symbol_H-M 'P 21/c'
_cod_database_code 4070248

loop_
_symmetry_equiv_pos_as_xyz
'x, y, z'
'-x, y+1/2, -z+1/2'
'-x, -y, -z'
'x, -y-1/2, z-1/2'

loop_
_atom_site_label
_atom_site_type_symbol
_atom_site_fract_x
_atom_site_fract_y
_atom_site_fract_z
_atom_site_U_iso_or_equiv
_atom_site_adp_type
_atom_site_occupancy
_atom_site_symmetry_multiplicity
_atom_site_calc_flag
_atom_site_refinement_flags
P1 P 0.12239(3) 0.37345(2) 0.25509(3) 0.02146(10) Uani 1 1 d .
P2 P 0.23547(3) 0.20124(2) 0.18961(3) 0.02192(10) Uani 1 1 d .
B1 B 0.11181(19) 0.42177(13) 0.12134(13) 0.0348(4) Uani 1 1 d .
H1A H 0.0378 0.4602 0.1109 0.052 Uiso 1 1 calc R
H1B H 0.1051 0.3730 0.0718 0.052 Uiso 1 1 calc R
H1C H 0.1871 0.4569 0.1126 0.052 Uiso 1 1 calc R
C11 C 0.25430(13) 0.29844(9) 0.27721(11) 0.0233(3) Uani 1 1 d .
H11A H 0.2602 0.2772 0.3482 0.028 Uiso 1 1 calc R
H11B H 0.3326 0.3306 0.2663 0.028 Uiso 1 1 calc R
C21 C 0.31954(13) 0.11452(9) 0.26342(11) 0.0233(3) Uani 1 1 d .
C22 C 0.43319(13) 0.09360(9) 0.22498(11) 0.0250(3) Uani 1 1 d .
C23 C 0.46013(13) 0.14969(9) 0.13937(10) 0.0237(3) Uani 1 1 d .
C24 C 0.36775(12) 0.21437(9) 0.11535(10) 0.0210(3) Uani 1 1 d .
C111 C -0.01105(13) 0.30701(9) 0.28195(11) 0.0256(3) Uani 1 1 d .
C112 C -0.12491(15) 0.32180(13) 0.22623(13) 0.0392(4) Uani 1 1 d .
H112 H -0.1317 0.3659 0.1745 0.047 Uiso 1 1 calc R
C113 C -0.22875(18) 0.27197(16) 0.24642(17) 0.0547(5) Uani 1 1 d .
H113 H -0.3071 0.2829 0.2092 0.066 Uiso 1 1 calc R
C114 C -0.21934(19) 0.20726(14) 0.31934(18) 0.0547(6) Uani 1 1 d .
H114 H -0.2906 0.1724 0.3312 0.066 Uiso 1 1 calc R
C115 C -0.10744(19) 0.19235(12) 0.37559(16) 0.0478(5) Uani 1 1 d .
H115 H -0.1013 0.1475 0.4265 0.057 Uiso 1 1 calc R
C116 C -0.00363(16) 0.24296(10) 0.35779(13) 0.0347(4) Uani 1 1 d .
H116 H 0.0732 0.2337 0.3978 0.042 Uiso 1 1 calc R
C121 C 0.13959(12) 0.45599(8) 0.35419(10) 0.0207(3) Uani 1 1 d .
C122 C 0.07524(15) 0.53579(10) 0.34058(13) 0.0321(3) Uani 1 1 d .
H122 H 0.0283 0.5478 0.2778 0.038 Uiso 1 1 calc R
C123 C 0.07883(15) 0.59793(10) 0.41755(14) 0.0360(4) Uani 1 1 d .
H123 H 0.0341 0.6524 0.4077 0.043 Uiso 1 1 calc R
C124 C 0.14633(14) 0.58148(10) 0.50776(12) 0.0286(3) Uani 1 1 d .
H124 H 0.1472 0.6239 0.5611 0.034 Uiso 1 1 calc R
C125 C 0.21309(18) 0.50360(11) 0.52152(12) 0.0368(4) Uani 1 1 d .
H125 H 0.2616 0.4929 0.5839 0.044 Uiso 1 1 calc R
C126 C 0.21006(17) 0.44085(10) 0.44509(11) 0.0341(4) Uani 1 1 d .
H126 H 0.2565 0.3871 0.4550 0.041 Uiso 1 1 calc R
C211 C 0.27920(15) 0.06659(10) 0.34358(12) 0.0308(3) Uani 1 1 d .
H211 H 0.2005 0.0792 0.3681 0.037 Uiso 1 1 calc R
C212 C 0.35533(18) -0.00003(11) 0.38759(13) 0.0396(4) Uani 1 1 d .
H212 H 0.3295 -0.0324 0.4437 0.048 Uiso 1 1 calc R
C213 C 0.46798(18) -0.01985(11) 0.35086(14) 0.0432(4) Uani 1 1 d .
H213 H 0.5191 -0.0657 0.3821 0.052 Uiso 1 1 calc R
C214 C 0.50779(16) 0.02574(11) 0.26952(13) 0.0365(4) Uani 1 1 d .
H214 H 0.5852 0.0111 0.2441 0.044 Uiso 1 1 calc R
C241 C 0.38048(13) 0.27446(10) 0.03778(10) 0.0256(3) Uani 1 1 d .
H241 H 0.3182 0.3186 0.0219 0.031 Uiso 1 1 calc R
C242 C 0.48463(15) 0.26989(11) -0.01668(11) 0.0319(3) Uani 1 1 d .
H242 H 0.4949 0.3117 -0.0692 0.038 Uiso 1 1 calc R
C243 C 0.57372(15) 0.20420(12) 0.00558(13) 0.0378(4) Uani 1 1 d .
H243 H 0.6437 0.2003 -0.0333 0.045 Uiso 1 1 calc R
C244 C 0.56254(15) 0.14449(11) 0.08299(12) 0.0340(3) Uani 1 1 d .
H244 H 0.6246 0.1000 0.0977 0.041 Uiso 1 1 calc R

loop_
_atom_site_aniso_label
_atom_site_aniso_U_11
_atom_site_aniso_U_22
_atom_site_aniso_U_33
_atom_site_aniso_U_23
_atom_site_aniso_U_13
_atom_site_aniso_U_12
P1 0.02359(17) 0.02203(17) 0.01872(17) -0.00017(13) 0.00160(13) 0.00450(13)
P2 0.02027(17) 0.02315(18) 0.02218(18) -0.00524(13) 0.00111(13) 0.00082(13)
B1 0.0429(10) 0.0388(10) 0.0226(8) 0.0039(7) 0.0022(7) 0.0064(8)
C11 0.0226(6) 0.0244(7) 0.0228(6) -0.0058(5) 0.0009(5) 0.0047(5)
C21 0.0272(7) 0.0189(6) 0.0236(7) -0.0057(5) 0.0007(5) -0.0022(5)
C22 0.0291(7) 0.0220(6) 0.0236(7) -0.0029(5) 0.0002(6) 0.0016(5)
C23 0.0238(6) 0.0242(6) 0.0229(7) -0.0039(5) 0.0009(5) 0.0017(5)
C24 0.0217(6) 0.0217(6) 0.0195(6) -0.0066(5) 0.0004(5) -0.0003(5)
C111 0.0250(7) 0.0245(7) 0.0276(7) -0.0089(6) 0.0049(6) 0.0018(5)
C112 0.0300(8) 0.0478(10) 0.0389(9) -0.0098(8) -0.0023(7) -0.0009(7)
C113 0.0305(9) 0.0717(14) 0.0614(13) -0.0268(12) 0.0016(9) -0.0116(9)
C114 0.0457(11) 0.0505(12) 0.0719(14) -0.0298(11) 0.0275(10) -0.0209(9)
C115 0.0561(11) 0.0308(8) 0.0614(12) -0.0075(8) 0.0325(10) -0.0068(8)
C116 0.0358(8) 0.0288(8) 0.0414(9) -0.0006(7) 0.0144(7) 0.0018(6)
C121 0.0228(6) 0.0183(6) 0.0217(6) 0.0003(5) 0.0058(5) 0.0013(5)
C122 0.0317(8) 0.0261(7) 0.0368(8) -0.0024(6) -0.0054(6) 0.0082(6)
C123 0.0297(8) 0.0238(7) 0.0541(10) -0.0086(7) 0.0014(7) 0.0079(6)
C124 0.0301(7) 0.0246(7) 0.0330(8) -0.0080(6) 0.0143(6) -0.0050(6)
C125 0.0614(11) 0.0277(8) 0.0209(7) -0.0012(6) 0.0008(7) 0.0029(7)
C126 0.0564(10) 0.0211(7) 0.0236(7) 0.0009(6) -0.0022(7) 0.0109(7)
C211 0.0372(8) 0.0267(7) 0.0289(7) -0.0041(6) 0.0057(6) -0.0062(6)
C212 0.0566(11) 0.0289(8) 0.0336(9) 0.0066(7) 0.0057(8) -0.0039(7)
C213 0.0547(11) 0.0319(8) 0.0423(10) 0.0091(7) 0.0002(8) 0.0121(8)
C214 0.0376(8) 0.0332(8) 0.0388(9) 0.0028(7) 0.0033(7) 0.0121(7)
C241 0.0280(7) 0.0258(7) 0.0226(7) -0.0029(5) -0.0002(5) 0.0023(5)
C242 0.0356(8) 0.0372(8) 0.0232(7) 0.0019(6) 0.0052(6) -0.0015(6)
C243 0.0309(8) 0.0512(10) 0.0331(8) 0.0035(7) 0.0129(7) 0.0054(7)
C244 0.0285(7) 0.0401(9) 0.0345(8) 0.0019(7) 0.0082(6) 0.0102(6)

loop_
_atom_type_symbol
_atom_type_description
_atom_type_scat_dispersion_real
_atom_type_scat_dispersion_imag
_atom_type_scat_source
C C 0.0033 0.0016 'International Tables Vol C Tables 4.2.6.8 and 6.1.1.4'
H H 0.0000 0.0000 'International Tables Vol C Tables 4.2.6.8 and 6.1.1.4'
P P 0.1023 0.0942 'International Tables Vol C Tables 4.2.6.8 and 6.1.1.4'
B B 0.0013 0.0007 'International Tables Vol C Tables 4.2.6.8 and 6.1.1.4'

loop_
_geom_angle_atom_site_label_1
_geom_angle_atom_site_label_2
_geom_angle_atom_site_label_3
_geom_angle
C121 P1 C111 105.43(6)
C121 P1 C11 106.32(6)
C111 P1 C11 104.34(7)
C121 P1 B1 114.21(7)
C111 P1 B1 114.23(8)
C11 P1 B1 111.49(8)
C24 P2 C21 89.71(6)
C24 P2 C11 101.97(6)
C21 P2 C11 101.73(6)
P1 B1 H1A 109.5
P1 B1 H1B 109.5
H1A B1 H1B 109.5
P1 B1 H1C 109.5
H1A B1 H1C 109.5
H1B B1 H1C 109.5
P1 C11 P2 110.20(7)
P1 C11 H11A 109.6
P2 C11 H11A 109.6
P1 C11 H11B 109.6
P2 C11 H11B 109.6
H11A C11 H11B 108.1
C211 C21 C22 120.42(14)
C211 C21 P2 127.61(12)
C22 C21 P2 111.79(10)
C214 C22 C21 119.74(14)
C214 C22 C23 127.08(14)
C21 C22 C23 113.17(12)
C244 C23 C24 119.68(13)
C244 C23 C22 127.45(13)
C24 C23 C22 112.87(12)
C241 C24 C23 120.26(13)
C241 C24 P2 127.59(11)
C23 C24 P2 111.99(10)
C116 C111 C112 119.12(15)
C116 C111 P1 121.99(12)
C112 C111 P1 118.88(12)
C113 C112 C111 119.70(18)
C113 C112 H112 120.2
C111 C112 H112 120.2
C114 C113 C112 120.60(19)
C114 C113 H113 119.7
C112 C113 H113 119.7
C113 C114 C115 120.32(17)
C113 C114 H114 119.8
C115 C114 H114 119.8
C114 C115 C116 119.70(19)
C114 C115 H115 120.2
C116 C115 H115 120.2
C115 C116 C111 120.52(17)
C115 C116 H116 119.7
C111 C116 H116 119.7
C126 C121 C122 118.85(13)
C126 C121 P1 122.33(10)
C122 C121 P1 118.75(11)
C123 C122 C121 120.43(14)
C123 C122 H122 119.8
C121 C122 H122 119.8
C124 C123 C122 120.24(14)
C124 C123 H123 119.9
C122 C123 H123 119.9
C123 C124 C125 119.99(14)
C123 C124 H124 120.0
C125 C124 H124 120.0
C124 C125 C126 120.27(15)
C124 C125 H125 119.9
C126 C125 H125 119.9
C125 C126 C121 120.18(14)
C125 C126 H126 119.9
C121 C126 H126 119.9
C21 C211 C212 118.96(15)
C21 C211 H211 120.5
C212 C211 H211 120.5
C213 C212 C211 120.69(15)
C213 C212 H212 119.7
C211 C212 H212 119.7
C212 C213 C214 120.96(16)
C212 C213 H213 119.5
C214 C213 H213 119.5
C213 C214 C22 119.19(15)
C213 C214 H214 120.4
C22 C214 H214 120.4
C24 C241 C242 119.56(13)
C24 C241 H241 120.2
C242 C241 H241 120.2
C241 C242 C243 119.84(14)
C241 C242 H242 120.1
C243 C242 H242 120.1
C244 C243 C242 121.11(15)
C244 C243 H243 119.4
C242 C243 H243 119.4
C243 C244 C23 119.51(14)
C243 C244 H244 120.2
C23 C244 H244 120.2

loop_
_geom_bond_atom_site_label_1
_geom_bond_atom_site_label_2
_geom_bond_distance
P1 C121 1.8015(14)
P1 C111 1.8053(15)
P1 C11 1.8106(13)
P1 B1 1.9085(17)
P2 C24 1.8089(14)
P2 C21 1.8169(14)
P2 C11 1.8623(13)
B1 H1A 0.9800
B1 H1B 0.9800
B1 H1C 0.9800
C11 H11A 0.9900
C11 H11B 0.9900
C21 C211 1.384(2)
C21 C22 1.399(2)
C22 C214 1.392(2)
C22 C23 1.462(2)
C23 C244 1.385(2)
C23 C24 1.4025(19)
C24 C241 1.383(2)
C111 C116 1.387(2)
C111 C112 1.387(2)
C112 C113 1.387(3)
C112 H112 0.9500
C113 C114 1.366(3)
C113 H113 0.9500
C114 C115 1.373(3)
C114 H114 0.9500
C115 C116 1.385(2)
C115 H115 0.9500
C116 H116 0.9500
C121 C126 1.382(2)
C121 C122 1.3846(19)
C122 C123 1.379(2)
C122 H122 0.9500
C123 C124 1.363(2)
C123 H123 0.9500
C124 C125 1.373(2)
C124 H124 0.9500
C125 C126 1.380(2)
C125 H125 0.9500
C126 H126 0.9500
C211 C212 1.385(2)
C211 H211 0.9500
C212 C213 1.375(3)
C212 H212 0.9500
C213 C214 1.376(2)
C213 H213 0.9500
C214 H214 0.9500
C241 C242 1.385(2)
C241 H241 0.9500
C242 C243 1.385(2)
C242 H242 0.9500
C243 C244 1.375(2)
C243 H243 0.9500
C244 H244 0.9500
